data_1506548
loop_
_publ_author_name
'Bag, Bamaprasad'
'Bharadwaj, Parimal K.'

_publ_section_title
;
 Attachment of electron-withdrawing 2,4-dinitrobenzene groups to a
 cryptand-based receptor for Cu(II)/H+ specific exciplex and monomer
 emissions.
;
_journal_issue 8
_journal_name_full 'Organic letters'
_journal_page_first 1573
_journal_page_last 1576
_journal_paper_doi 10.1021/ol050254v
_journal_volume 7
_journal_year 2005
_chemical_formula_moiety '[C60 H59 N9 O11.H](Cl1 O4).2[C2 H3 N1]'
_chemical_formula_sum 'C64 H66 Cl N11 O15'
_chemical_formula_weight 1264.73
_chemical_name_systematic
;

 ?

;
_space_group_IT_number 2
_symmetry_cell_setting triclinic
_symmetry_space_group_name_Hall '-P 1'
_symmetry_space_group_name_H-M 'P -1'
_atom_sites_solution_hydrogens geom
_atom_sites_solution_primary direct
_atom_sites_solution_secondary difmap
_audit_creation_method SHELXL-97
_cell_angle_alpha 85.665(5)
_cell_angle_beta 71.885(5)
_cell_angle_gamma 76.671(5)
_cell_formula_units_Z 2
_cell_length_a 13.143(5)
_cell_length_b 13.520(5)
_cell_length_c 18.853(5)
_cell_measurement_reflns_used 900
_cell_measurement_temperature 100(2)
_cell_measurement_theta_max +28
_cell_measurement_theta_min -28
_cell_volume 3098.2(18)
_computing_cell_refinement 'SMART 5.628 (BRUKER, 2003)'
_computing_data_collection 'SMART 5.628 (BRUKER, 2003)'
_computing_data_reduction 'SAINT 6.45  (BRUKER, 2003)'
_computing_molecular_graphics 'DIAMOND 2.1 e'
_computing_publication_material 'Wingx publication routine (Farrugia 1999)'
_computing_structure_refinement 'SHELXL-97 (Sheldrick, 1997)'
_computing_structure_solution SIR-97
_diffrn_ambient_temperature 100(2)
_diffrn_measured_fraction_theta_full 0.989
_diffrn_measured_fraction_theta_max 0.989
_diffrn_measurement_device_type 'BRUKER SMART APEX CCD area detector'
_diffrn_measurement_method /-w-scans
_diffrn_radiation_monochromator graphite
_diffrn_radiation_source 'fine-focus sealed tube'
_diffrn_radiation_type MoK\a
_diffrn_radiation_wavelength 0.71073
_diffrn_reflns_av_R_equivalents 0.0237
_diffrn_reflns_av_sigmaI/netI 0.0505
_diffrn_reflns_limit_h_max 14
_diffrn_reflns_limit_h_min -15
_diffrn_reflns_limit_k_max 16
_diffrn_reflns_limit_k_min -11
_diffrn_reflns_limit_l_max 19
_diffrn_reflns_limit_l_min -22
_diffrn_reflns_number 16389
_diffrn_reflns_theta_full 25.00
_diffrn_reflns_theta_max 25.00
_diffrn_reflns_theta_min 2.05
_diffrn_standards_decay_% <0.05
_exptl_absorpt_coefficient_mu 0.139
_exptl_absorpt_correction_T_max 0.9876
_exptl_absorpt_correction_T_min 0.9781
_exptl_absorpt_correction_type empirical
_exptl_absorpt_process_details 'SADABS 2.1 (BRUKER, 2003)'
_exptl_crystal_colour Yellow
_exptl_crystal_density_diffrn 1.356
_exptl_crystal_density_method 'not measured'
_exptl_crystal_description 'Rectangular parallelepiped'
_exptl_crystal_F_000 1328
_exptl_crystal_size_max 0.16
_exptl_crystal_size_mid 0.13
_exptl_crystal_size_min 0.09
_refine_diff_density_max 0.524
_refine_diff_density_min -0.239
_refine_diff_density_rms 0.053
_refine_ls_extinction_method none
_refine_ls_goodness_of_fit_ref 0.977
_refine_ls_hydrogen_treatment mixed
_refine_ls_matrix_type full
_refine_ls_number_parameters 822
_refine_ls_number_reflns 10796
_refine_ls_number_restraints 0
_refine_ls_restrained_S_all 0.977
_refine_ls_R_factor_all 0.1073
_refine_ls_R_factor_gt 0.0729
_refine_ls_shift/su_max 0.000
_refine_ls_shift/su_mean 0.000
_refine_ls_structure_factor_coef Fsqd
_refine_ls_weighting_details 'calc w=1/[\s^2^(Fo^2^)+(0.1212P)^2^+1.0668P] where P=(Fo^2^+2Fc^2^)/3'
_refine_ls_weighting_scheme calc
_refine_ls_wR_factor_gt 0.1865
_refine_ls_wR_factor_ref 0.2147
_reflns_number_gt 7174
_reflns_number_total 10796
_reflns_threshold_expression >2sigma(I)
_cod_data_source_file ol050254vsi20050208_033910.cif
_cod_data_source_block '[4.H]ClO4.2MeCN,6'
_cod_depositor_comments
;
The following automatic conversions were performed:

'_symmetry_cell_setting' value 'Triclinic' changed to 'triclinic'
according to /home/saulius/struct/CIF-dictionaries/cif_core.dic
dictionary named 'cif_core.dic' version 2.4.1 from
2010-06-29.

'_exptl_absorpt_correction_type' value ' Empirical'
changed to 'empirical' according to
/home/saulius/struct/CIF-dictionaries/cif_core.dic dictionary named
'cif_core.dic' version 2.4.1 from 2010-06-29.

Automatic conversion script
Id: cif_fix_values 1715 2011-07-08 13:25:40Z adriana 
;
_cod_database_code 1506548

loop_
_symmetry_equiv_pos_as_xyz
'x, y, z'
'-x, -y, -z'

loop_
_atom_site_label
_atom_site_type_symbol
_atom_site_fract_x
_atom_site_fract_y
_atom_site_fract_z
_atom_site_U_iso_or_equiv
_atom_site_adp_type
_atom_site_occupancy
_atom_site_symmetry_multiplicity
_atom_site_calc_flag
_atom_site_refinement_flags
Cl1 Cl 0.06797(10) 0.56856(7) 0.65454(5) 0.0663(3) Uani 1 1 d .
O1 O 1.02984(18) 0.25267(18) 0.67027(12) 0.0524(6) Uani 1 1 d .
O2 O 0.86493(19) 0.14190(18) 0.90349(12) 0.0544(6) Uani 1 1 d .
O3 O 0.91693(19) 0.40373(18) 0.96527(13) 0.0563(6) Uani 1 1 d .
O4 O 0.4440(3) 0.1764(3) 0.7663(2) 0.1056(11) Uani 1 1 d .
O5 O 0.4503(3) 0.1078(3) 0.6671(2) 0.1077(12) Uani 1 1 d .
O6 O 0.4997(3) -0.2579(2) 0.7084(2) 0.1020(11) Uani 1 1 d .
O7 O 0.6125(4) -0.3329(3) 0.7662(3) 0.1268(15) Uani 1 1 d .
O8 O 0.5490(2) 0.6067(2) 0.98712(19) 0.0897(9) Uani 1 1 d .
O9 O 0.5835(3) 0.6799(2) 1.07130(18) 0.1019(11) Uani 1 1 d .
O10 O 0.8342(4) 0.8986(3) 0.9700(2) 0.1174(14) Uani 1 1 d .
O11 O 0.9469(4) 0.8736(3) 0.8592(3) 0.1353(16) Uani 1 1 d .
O12 O 0.1370(3) 0.5451(2) 0.58078(15) 0.0981(11) Uani 1 1 d .
O13 O 0.0970(3) 0.6440(3) 0.68521(19) 0.1064(11) Uani 1 1 d .
O14 O -0.0411(4) 0.6070(4) 0.6523(2) 0.1452(16) Uani 1 1 d .
O15 O 0.0693(4) 0.4828(3) 0.69907(19) 0.1376(17) Uani 1 1 d .
N1 N 1.0472(2) 0.2527(2) 0.85313(16) 0.0497(7) Uani 1 1 d .
N2 N 0.7145(2) 0.35109(18) 0.73911(13) 0.0397(6) Uani 1 1 d .
N3 N 0.8901(2) 0.30839(18) 0.58138(13) 0.0396(6) Uani 1 1 d .
H1N3 H 0.8987 0.2718 0.6272 0.048 Uiso 1 1 d .
N4 N 0.6692(2) 0.1141(2) 0.77458(14) 0.0470(7) Uani 1 1 d .
N5 N 0.7504(2) 0.4835(2) 0.89594(14) 0.0425(6) Uani 1 1 d .
N6 N 0.4807(3) 0.1072(3) 0.7198(2) 0.0724(10) Uani 1 1 d .
N7 N 0.5646(3) -0.2567(3) 0.7421(2) 0.0747(10) Uani 1 1 d .
N8 N 0.6099(3) 0.6432(2) 1.0096(2) 0.0696(9) Uani 1 1 d .
N9 N 0.8762(4) 0.8496(3) 0.9132(3) 0.0820(12) Uani 1 1 d .
N10 N 0.2530(4) 0.9742(4) 0.7484(4) 0.151(2) Uani 1 1 d .
N11 N 0.5243(9) 0.4998(8) 0.5967(6) 0.227(4) Uani 1 1 d .
C1 C 1.1071(3) 0.2423(3) 0.7745(2) 0.0594(9) Uani 1 1 d .
H1A H 1.1805 0.2021 0.7686 0.071 Uiso 1 1 calc R
H1B H 1.1134 0.3090 0.7532 0.071 Uiso 1 1 calc R
C2 C 1.0508(3) 0.1919(3) 0.7325(2) 0.0595(9) Uani 1 1 d .
H2A H 1.0968 0.1261 0.7144 0.071 Uiso 1 1 calc R
H2B H 0.9819 0.1806 0.7665 0.071 Uiso 1 1 calc R
C3 C 1.1168(3) 0.2592(3) 0.60858(19) 0.0503(8) Uani 1 1 d .
C4 C 1.2246(3) 0.2107(3) 0.5998(2) 0.0661(10) Uani 1 1 d .
H4 H 1.2432 0.1692 0.6376 0.079 Uiso 1 1 calc R
C5 C 1.3034(4) 0.2244(4) 0.5352(3) 0.0828(14) Uani 1 1 d .
H5 H 1.3762 0.1932 0.5300 0.099 Uiso 1 1 calc R
C6 C 1.2782(4) 0.2826(4) 0.4781(3) 0.0813(14) Uani 1 1 d .
H6 H 1.3333 0.2909 0.4346 0.098 Uiso 1 1 calc R
C7 C 1.1698(3) 0.3294(3) 0.4853(2) 0.0648(10) Uani 1 1 d .
H7 H 1.1519 0.3678 0.4461 0.078 Uiso 1 1 calc R
C8 C 1.0884(3) 0.3188(3) 0.55075(19) 0.0489(8) Uani 1 1 d .
C9 C 0.9725(3) 0.3765(2) 0.56269(19) 0.0482(8) Uani 1 1 d .
H9A H 0.9678 0.4151 0.5179 0.058 Uiso 1 1 calc R
H9B H 0.9529 0.4244 0.6030 0.058 Uiso 1 1 calc R
C10 C 0.7747(3) 0.3706(2) 0.60012(16) 0.0433(7) Uani 1 1 d .
H10A H 0.7265 0.3269 0.5984 0.052 Uiso 1 1 calc R
H10B H 0.7709 0.4225 0.5620 0.052 Uiso 1 1 calc R
C11 C 0.7326(3) 0.4216(2) 0.67541(17) 0.0457(8) Uani 1 1 d .
H11A H 0.7848 0.4598 0.6792 0.055 Uiso 1 1 calc R
H11B H 0.6640 0.4697 0.6786 0.055 Uiso 1 1 calc R
C12 C 1.0475(3) 0.1541(3) 0.8906(2) 0.0558(9) Uani 1 1 d .
H12A H 1.1021 0.1418 0.9169 0.067 Uiso 1 1 calc R
H12B H 1.0694 0.1017 0.8531 0.067 Uiso 1 1 calc R
C13 C 0.9381(3) 0.1452(3) 0.94543(19) 0.0587(9) Uani 1 1 d .
H13A H 0.9466 0.0838 0.9751 0.070 Uiso 1 1 calc R
H13B H 0.9091 0.2031 0.9788 0.070 Uiso 1 1 calc R
C14 C 0.7604(3) 0.1325(2) 0.94316(18) 0.0498(8) Uani 1 1 d .
C15 C 0.7198(4) 0.1349(3) 1.0198(2) 0.0695(11) Uani 1 1 d .
H15 H 0.7640 0.1431 1.0482 0.083 Uiso 1 1 calc R
C16 C 0.6133(4) 0.1252(4) 1.0545(2) 0.0835(13) Uani 1 1 d .
H16 H 0.5858 0.1259 1.1063 0.100 Uiso 1 1 calc R
C17 C 0.5480(4) 0.1145(3) 1.0127(2) 0.0745(12) Uani 1 1 d .
H17 H 0.4760 0.1090 1.0361 0.089 Uiso 1 1 calc R
C18 C 0.5888(3) 0.1121(3) 0.9365(2) 0.0594(9) Uani 1 1 d .
H18 H 0.5439 0.1047 0.9085 0.071 Uiso 1 1 calc R
C19 C 0.6955(3) 0.1204(2) 0.90039(17) 0.0451(8) Uani 1 1 d .
C20 C 0.7455(3) 0.1174(3) 0.81613(17) 0.0471(8) Uani 1 1 d .
H20A H 0.7762 0.1771 0.8003 0.056 Uiso 1 1 calc R
H20B H 0.8054 0.0582 0.8031 0.056 Uiso 1 1 calc R
C21 C 0.6735(3) 0.1883(3) 0.71359(18) 0.0532(9) Uani 1 1 d .
H21A H 0.6328 0.1727 0.6825 0.064 Uiso 1 1 calc R
H21B H 0.7492 0.1820 0.6830 0.064 Uiso 1 1 calc R
C22 C 0.6262(3) 0.2991(2) 0.74083(18) 0.0460(8) Uani 1 1 d .
H22A H 0.5840 0.3357 0.7093 0.055 Uiso 1 1 calc R
H22B H 0.5771 0.2995 0.7914 0.055 Uiso 1 1 calc R
C23 C 1.0904(3) 0.3222(3) 0.8863(2) 0.0600(10) Uani 1 1 d .
H23A H 1.0937 0.3828 0.8555 0.072 Uiso 1 1 calc R
H23B H 1.1648 0.2898 0.8853 0.072 Uiso 1 1 calc R
C24 C 1.0253(3) 0.3533(3) 0.9646(2) 0.0577(9) Uani 1 1 d .
H24A H 1.0228 0.2939 0.9969 0.069 Uiso 1 1 calc R
H24B H 1.0591 0.3986 0.9828 0.069 Uiso 1 1 calc R
C25 C 0.8379(3) 0.4216(2) 1.03258(19) 0.0498(8) Uani 1 1 d .
C26 C 0.8597(4) 0.4274(3) 1.0998(2) 0.0653(10) Uani 1 1 d .
H26 H 0.9316 0.4190 1.1005 0.078 Uiso 1 1 calc R
C27 C 0.7746(4) 0.4454(3) 1.1645(2) 0.0779(13) Uani 1 1 d .
H27 H 0.7894 0.4512 1.2090 0.093 Uiso 1 1 calc R
C28 C 0.6688(4) 0.4551(4) 1.1655(2) 0.0837(13) Uani 1 1 d .
H28 H 0.6118 0.4653 1.2101 0.100 Uiso 1 1 calc R
C29 C 0.6483(3) 0.4493(3) 1.0983(2) 0.0661(10) Uani 1 1 d .
H29 H 0.5762 0.4558 1.0985 0.079 Uiso 1 1 calc R
C30 C 0.7305(3) 0.4345(2) 1.03147(18) 0.0469(8) Uani 1 1 d .
C31 C 0.7058(3) 0.4217(3) 0.96053(17) 0.0486(8) Uani 1 1 d .
H31A H 0.7330 0.3507 0.9462 0.058 Uiso 1 1 calc R
H31B H 0.6268 0.4363 0.9712 0.058 Uiso 1 1 calc R
C32 C 0.7855(3) 0.4293(3) 0.82405(18) 0.0495(8) Uani 1 1 d .
H32A H 0.8383 0.3666 0.8258 0.059 Uiso 1 1 calc R
H32B H 0.8203 0.4712 0.7839 0.059 Uiso 1 1 calc R
C33 C 0.6863(3) 0.4063(2) 0.80996(17) 0.0446(8) Uani 1 1 d .
H33A H 0.6514 0.3658 0.8510 0.054 Uiso 1 1 calc R
H33B H 0.6341 0.4696 0.8086 0.054 Uiso 1 1 calc R
C34 C 0.9178(3) 0.2358(2) 0.51731(17) 0.0453(8) Uani 1 1 d .
H34A H 0.9029 0.2746 0.4748 0.054 Uiso 1 1 calc R
H34B H 0.9958 0.2061 0.5032 0.054 Uiso 1 1 calc R
C35 C 0.8568(3) 0.1509(2) 0.53279(16) 0.0421(7) Uani 1 1 d .
C36 C 0.7697(3) 0.1545(3) 0.50327(17) 0.0485(8) Uani 1 1 d .
C37 C 0.7292(3) 0.2368(3) 0.4614(2) 0.0637(10) Uani 1 1 d .
H37 H 0.7589 0.2943 0.4540 0.076 Uiso 1 1 calc R
C38 C 0.6479(4) 0.2337(4) 0.4318(2) 0.0809(13) Uani 1 1 d .
H38 H 0.6229 0.2888 0.4043 0.097 Uiso 1 1 calc R
C39 C 0.6011(4) 0.1476(5) 0.4423(3) 0.0873(15) Uani 1 1 d .
H39 H 0.5464 0.1460 0.4211 0.105 Uiso 1 1 calc R
C40 C 0.6348(4) 0.0683(4) 0.4826(3) 0.0799(13) Uani 1 1 d .
H40 H 0.6024 0.0125 0.4896 0.096 Uiso 1 1 calc R
C41 C 0.7191(3) 0.0681(3) 0.5147(2) 0.0572(10) Uani 1 1 d .
C42 C 0.7537(3) -0.0132(3) 0.5561(2) 0.0629(10) Uani 1 1 d .
H42 H 0.7184 -0.0672 0.5648 0.075 Uiso 1 1 calc R
C43 C 0.8387(3) -0.0181(3) 0.58555(18) 0.0538(9) Uani 1 1 d .
C44 C 0.8763(4) -0.1038(3) 0.6274(2) 0.0703(12) Uani 1 1 d .
H44 H 0.8415 -0.1581 0.6360 0.084 Uiso 1 1 calc R
C45 C 0.9600(4) -0.1082(3) 0.6545(2) 0.0779(13) Uani 1 1 d .
H45 H 0.9817 -0.1646 0.6822 0.093 Uiso 1 1 calc R
C46 C 1.0152(4) -0.0280(3) 0.6413(2) 0.0727(12) Uani 1 1 d .
H46 H 1.0739 -0.0319 0.6597 0.087 Uiso 1 1 calc R
C47 C 0.9831(3) 0.0552(3) 0.60187(19) 0.0573(9) Uani 1 1 d .
H47 H 1.0212 0.1071 0.5934 0.069 Uiso 1 1 calc R
C48 C 0.8932(3) 0.0653(2) 0.57316(17) 0.0458(8) Uani 1 1 d .
C49 C 0.6370(2) 0.0260(2) 0.77105(16) 0.0412(7) Uani 1 1 d .
C50 C 0.5543(3) 0.0187(2) 0.73887(18) 0.0470(8) Uani 1 1 d .
C51 C 0.5330(3) -0.0727(3) 0.72803(18) 0.0507(8) Uani 1 1 d .
H51 H 0.4820 -0.0752 0.7037 0.061 Uiso 1 1 calc R
C52 C 0.5873(3) -0.1600(3) 0.75328(19) 0.0508(8) Uani 1 1 d .
C53 C 0.6611(3) -0.1566(3) 0.7907(2) 0.0561(9) Uani 1 1 d .
H53 H 0.6952 -0.2158 0.8099 0.067 Uiso 1 1 calc R
C54 C 0.6838(3) -0.0654(3) 0.79962(19) 0.0514(8) Uani 1 1 d .
H54 H 0.7328 -0.0642 0.8259 0.062 Uiso 1 1 calc R
C55 C 0.7729(3) 0.5756(2) 0.89973(17) 0.0425(7) Uani 1 1 d .
C56 C 0.7161(3) 0.6478(2) 0.95802(18) 0.0469(8) Uani 1 1 d .
C57 C 0.7509(3) 0.7351(3) 0.9628(2) 0.0585(10) Uani 1 1 d .
H57 H 0.7145 0.7789 1.0029 0.070 Uiso 1 1 calc R
C58 C 0.8399(3) 0.7568(3) 0.9076(2) 0.0588(10) Uani 1 1 d .
C59 C 0.8937(3) 0.6926(3) 0.8481(2) 0.0604(10) Uani 1 1 d .
H59 H 0.9517 0.7095 0.8099 0.073 Uiso 1 1 calc R
C60 C 0.8628(3) 0.6050(3) 0.84497(19) 0.0526(8) Uani 1 1 d .
H60 H 0.9023 0.5617 0.8049 0.063 Uiso 1 1 calc R
C61 C 0.2165(6) 0.7984(5) 0.7747(4) 0.141(2) Uani 1 1 d .
H61A H 0.1833 0.7831 0.7393 0.212 Uiso 1 1 calc R
H61B H 0.1680 0.7943 0.8244 0.212 Uiso 1 1 calc R
H61C H 0.2846 0.7503 0.7696 0.212 Uiso 1 1 calc R
C62 C 0.2361(4) 0.8974(5) 0.7614(3) 0.1007(17) Uani 1 1 d .
C63 C 0.3809(9) 0.4038(9) 0.6150(8) 0.256(6) Uani 1 1 d .
H63A H 0.4098 0.3427 0.5859 0.384 Uiso 1 1 calc R
H63B H 0.3201 0.4442 0.6006 0.384 Uiso 1 1 calc R
H63C H 0.3566 0.3864 0.6670 0.384 Uiso 1 1 calc R
C64 C 0.4591(9) 0.4567(7) 0.6033(6) 0.160(4) Uani 1 1 d .

loop_
_atom_site_aniso_label
_atom_site_aniso_U_11
_atom_site_aniso_U_22
_atom_site_aniso_U_33
_atom_site_aniso_U_23
_atom_site_aniso_U_13
_atom_site_aniso_U_12
Cl1 0.0996(8) 0.0586(6) 0.0497(5) 0.0097(4) -0.0277(5) -0.0309(5)
O1 0.0483(14) 0.0636(15) 0.0487(13) 0.0034(11) -0.0185(11) -0.0149(11)
O2 0.0625(16) 0.0664(16) 0.0468(13) 0.0054(11) -0.0253(11) -0.0283(12)
O3 0.0461(14) 0.0644(16) 0.0624(15) 0.0006(12) -0.0269(12) -0.0060(11)
O4 0.081(2) 0.074(2) 0.159(3) -0.005(2) -0.044(2) -0.0002(18)
O5 0.116(3) 0.113(3) 0.135(3) 0.044(2) -0.094(3) -0.039(2)
O6 0.123(3) 0.083(2) 0.132(3) -0.013(2) -0.063(2) -0.049(2)
O7 0.169(4) 0.050(2) 0.194(4) 0.008(2) -0.100(3) -0.028(2)
O8 0.0454(17) 0.092(2) 0.120(3) -0.0064(19) -0.0093(17) -0.0107(15)
O9 0.121(3) 0.076(2) 0.073(2) -0.0267(17) 0.0107(18) 0.0015(18)
O10 0.196(4) 0.064(2) 0.134(3) -0.003(2) -0.102(3) -0.038(2)
O11 0.146(4) 0.092(3) 0.187(4) 0.010(3) -0.046(3) -0.071(3)
O12 0.141(3) 0.094(2) 0.0533(17) 0.0054(16) -0.0138(18) -0.037(2)
O13 0.130(3) 0.103(3) 0.104(2) -0.026(2) -0.035(2) -0.051(2)
O14 0.112(3) 0.216(5) 0.124(3) -0.007(3) -0.063(3) -0.029(3)
O15 0.226(5) 0.071(2) 0.073(2) 0.0246(18) 0.002(2) -0.021(3)
N1 0.0462(16) 0.0507(17) 0.0598(17) 0.0007(14) -0.0268(13) -0.0109(13)
N2 0.0456(15) 0.0378(14) 0.0392(13) -0.0032(11) -0.0138(11) -0.0134(11)
N3 0.0449(15) 0.0414(14) 0.0358(13) 0.0007(11) -0.0140(11) -0.0137(11)
N4 0.0507(17) 0.0530(17) 0.0465(15) 0.0114(13) -0.0217(13) -0.0236(13)
N5 0.0454(15) 0.0462(16) 0.0419(14) -0.0031(12) -0.0184(12) -0.0135(12)
N6 0.067(2) 0.055(2) 0.110(3) 0.000(2) -0.047(2) -0.0130(17)
N7 0.089(3) 0.053(2) 0.088(3) -0.0066(19) -0.026(2) -0.027(2)
N8 0.062(2) 0.055(2) 0.080(2) -0.0105(18) -0.0096(18) -0.0018(16)
N9 0.108(3) 0.052(2) 0.118(3) 0.009(2) -0.077(3) -0.023(2)
N10 0.105(4) 0.091(4) 0.223(7) -0.007(4) -0.010(4) -0.008(3)
N11 0.238(10) 0.241(10) 0.276(10) 0.028(8) -0.197(9) -0.043(8)
C1 0.057(2) 0.065(2) 0.066(2) 0.0055(19) -0.0282(19) -0.0196(18)
C2 0.070(3) 0.056(2) 0.064(2) 0.0113(18) -0.0353(19) -0.0212(19)
C3 0.045(2) 0.055(2) 0.055(2) -0.0095(17) -0.0177(16) -0.0146(16)
C4 0.049(2) 0.078(3) 0.071(3) -0.021(2) -0.0228(19) -0.0015(19)
C5 0.052(3) 0.102(4) 0.091(3) -0.034(3) -0.014(2) -0.009(2)
C6 0.055(3) 0.105(4) 0.075(3) -0.027(3) 0.010(2) -0.035(2)
C7 0.068(3) 0.070(3) 0.058(2) -0.0045(19) -0.0094(19) -0.032(2)
C8 0.048(2) 0.050(2) 0.0521(19) -0.0093(16) -0.0111(16) -0.0201(16)
C9 0.053(2) 0.0424(18) 0.0540(19) 0.0036(15) -0.0171(16) -0.0207(16)
C10 0.0492(19) 0.0422(18) 0.0402(16) 0.0039(14) -0.0175(14) -0.0092(14)
C11 0.052(2) 0.0387(18) 0.0471(18) -0.0016(14) -0.0154(15) -0.0112(14)
C12 0.057(2) 0.057(2) 0.061(2) 0.0023(18) -0.0355(18) -0.0059(17)
C13 0.075(3) 0.061(2) 0.054(2) 0.0097(18) -0.0350(19) -0.0242(19)
C14 0.061(2) 0.047(2) 0.0458(18) 0.0059(15) -0.0174(16) -0.0198(16)
C15 0.081(3) 0.084(3) 0.050(2) -0.004(2) -0.021(2) -0.028(2)
C16 0.092(3) 0.105(4) 0.046(2) -0.006(2) 0.000(2) -0.034(3)
C17 0.063(3) 0.090(3) 0.062(2) -0.008(2) 0.003(2) -0.027(2)
C18 0.057(2) 0.062(2) 0.058(2) -0.0051(18) -0.0102(18) -0.0185(18)
C19 0.052(2) 0.0372(17) 0.0471(18) 0.0015(14) -0.0173(15) -0.0094(14)
C20 0.0464(19) 0.053(2) 0.0479(18) 0.0037(15) -0.0166(15) -0.0211(15)
C21 0.056(2) 0.056(2) 0.0497(19) -0.0027(17) -0.0131(16) -0.0205(17)
C22 0.0432(18) 0.050(2) 0.0460(18) -0.0065(15) -0.0098(14) -0.0145(15)
C23 0.043(2) 0.064(2) 0.083(3) -0.010(2) -0.0303(19) -0.0126(17)
C24 0.053(2) 0.055(2) 0.078(2) -0.0073(19) -0.0373(19) -0.0112(17)
C25 0.061(2) 0.0413(19) 0.052(2) 0.0008(15) -0.0232(17) -0.0121(16)
C26 0.080(3) 0.062(2) 0.071(3) 0.001(2) -0.045(2) -0.020(2)
C27 0.112(4) 0.079(3) 0.055(2) -0.001(2) -0.045(3) -0.016(3)
C28 0.093(4) 0.099(4) 0.053(2) -0.004(2) -0.019(2) -0.012(3)
C29 0.065(3) 0.077(3) 0.055(2) 0.002(2) -0.0183(19) -0.014(2)
C30 0.051(2) 0.0430(19) 0.0520(19) 0.0029(15) -0.0200(16) -0.0147(15)
C31 0.050(2) 0.052(2) 0.0525(19) -0.0024(16) -0.0231(16) -0.0162(16)
C32 0.0425(19) 0.058(2) 0.0511(19) -0.0110(16) -0.0145(15) -0.0131(15)
C33 0.0465(19) 0.0464(19) 0.0417(17) -0.0050(14) -0.0123(14) -0.0114(15)
C34 0.0451(19) 0.0510(19) 0.0392(16) -0.0069(14) -0.0079(14) -0.0137(15)
C35 0.0445(18) 0.0428(18) 0.0353(16) -0.0098(14) -0.0017(13) -0.0135(14)
C36 0.0456(19) 0.057(2) 0.0398(17) -0.0132(16) -0.0046(14) -0.0124(16)
C37 0.065(3) 0.075(3) 0.055(2) -0.008(2) -0.0242(19) -0.013(2)
C38 0.078(3) 0.096(4) 0.071(3) -0.012(2) -0.034(2) -0.004(3)
C39 0.055(3) 0.124(4) 0.090(3) -0.028(3) -0.027(2) -0.017(3)
C40 0.061(3) 0.096(4) 0.090(3) -0.021(3) -0.017(2) -0.031(2)
C41 0.044(2) 0.068(3) 0.058(2) -0.0191(19) -0.0024(16) -0.0204(18)
C42 0.064(3) 0.058(2) 0.065(2) -0.011(2) -0.001(2) -0.032(2)
C43 0.059(2) 0.045(2) 0.0468(19) -0.0099(16) 0.0012(16) -0.0117(17)
C44 0.087(3) 0.050(2) 0.057(2) -0.0061(19) 0.004(2) -0.015(2)
C45 0.104(4) 0.057(3) 0.058(2) -0.003(2) -0.016(2) 0.001(2)
C46 0.091(3) 0.061(3) 0.065(2) -0.013(2) -0.034(2) 0.004(2)
C47 0.066(2) 0.050(2) 0.054(2) -0.0139(17) -0.0174(18) -0.0052(18)
C48 0.049(2) 0.0453(19) 0.0375(16) -0.0117(14) -0.0016(14) -0.0105(15)
C49 0.0391(17) 0.0458(19) 0.0383(16) -0.0027(14) -0.0082(13) -0.0124(14)
C50 0.0458(19) 0.047(2) 0.0506(19) 0.0026(15) -0.0183(15) -0.0115(15)
C51 0.049(2) 0.062(2) 0.0500(19) 0.0004(17) -0.0191(16) -0.0244(17)
C52 0.056(2) 0.044(2) 0.0521(19) -0.0053(16) -0.0099(16) -0.0155(16)
C53 0.061(2) 0.046(2) 0.062(2) 0.0052(17) -0.0236(18) -0.0081(17)
C54 0.052(2) 0.051(2) 0.059(2) 0.0010(17) -0.0276(17) -0.0104(16)
C55 0.0428(18) 0.0475(19) 0.0459(17) 0.0013(15) -0.0278(15) -0.0075(14)
C56 0.0445(19) 0.0463(19) 0.0520(19) -0.0063(15) -0.0213(15) -0.0027(15)
C57 0.073(3) 0.047(2) 0.067(2) -0.0101(18) -0.044(2) 0.0004(18)
C58 0.072(3) 0.045(2) 0.083(3) 0.0098(19) -0.053(2) -0.0205(18)
C59 0.063(2) 0.060(2) 0.072(2) 0.012(2) -0.034(2) -0.0265(19)
C60 0.052(2) 0.055(2) 0.055(2) -0.0016(16) -0.0181(16) -0.0166(17)
C61 0.130(6) 0.125(6) 0.168(6) 0.010(5) -0.028(5) -0.055(4)
C62 0.070(3) 0.084(4) 0.131(5) -0.001(4) -0.015(3) -0.006(3)
C63 0.217(11) 0.223(11) 0.408(18) -0.045(11) -0.177(12) -0.077(9)
C64 0.178(9) 0.155(8) 0.198(8) -0.017(6) -0.144(8) -0.013(6)

loop_
_atom_type_symbol
_atom_type_description
_atom_type_scat_dispersion_real
_atom_type_scat_dispersion_imag
_atom_type_scat_source
C C 0.0033 0.0016 'International Tables Vol C Tables 4.2.6.8 and 6.1.1.4'
H H 0.0000 0.0000 'International Tables Vol C Tables 4.2.6.8 and 6.1.1.4'
N N 0.0061 0.0033 'International Tables Vol C Tables 4.2.6.8 and 6.1.1.4'
O O 0.0106 0.0060 'International Tables Vol C Tables 4.2.6.8 and 6.1.1.4'
Cl Cl 0.1484 0.1585 'International Tables Vol C Tables 4.2.6.8 and 6.1.1.4'

loop_
_geom_angle_atom_site_label_1
_geom_angle_atom_site_label_2
_geom_angle_atom_site_label_3
_geom_angle
O15 Cl1 O13 110.5(3)
O15 Cl1 O12 110.9(2)
O13 Cl1 O12 111.4(2)
O15 Cl1 O14 108.3(3)
O13 Cl1 O14 107.0(3)
O12 Cl1 O14 108.5(2)
C3 O1 C2 118.3(3)
C14 O2 C13 117.1(3)
C25 O3 C24 118.1(3)
C1 N1 C12 111.8(3)
C1 N1 C23 108.7(3)
C12 N1 C23 113.9(3)
C11 N2 C22 110.9(2)
C11 N2 C33 110.3(2)
C22 N2 C33 109.9(2)
C10 N3 C34 112.9(2)
C10 N3 C9 110.9(2)
C34 N3 C9 109.1(2)
C49 N4 C20 120.2(3)
C49 N4 C21 120.2(3)
C20 N4 C21 113.6(2)
C55 N5 C31 125.0(2)
C55 N5 C32 121.0(3)
C31 N5 C32 113.3(2)
O5 N6 O4 122.6(4)
O5 N6 C50 121.4(4)
O4 N6 C50 115.5(4)
O7 N7 O6 123.1(4)
O7 N7 C52 118.2(4)
O6 N7 C52 118.7(4)
O9 N8 O8 123.3(4)
O9 N8 C56 119.0(4)
O8 N8 C56 117.5(3)
O10 N9 O11 123.9(4)
O10 N9 C58 118.4(5)
O11 N9 C58 117.6(5)
N1 C1 C2 111.9(3)
O1 C2 C1 112.0(3)
O1 C3 C4 125.4(3)
O1 C3 C8 114.3(3)
C4 C3 C8 120.3(3)
C5 C4 C3 119.2(4)
C4 C5 C6 121.7(4)
C5 C6 C7 119.6(4)
C8 C7 C6 119.9(4)
C7 C8 C3 119.2(3)
C7 C8 C9 120.9(3)
C3 C8 C9 119.7(3)
C8 C9 N3 113.3(3)
N3 C10 C11 114.8(2)
N2 C11 C10 114.3(2)
N1 C12 C13 114.1(3)
O2 C13 C12 107.7(3)
O2 C14 C15 124.1(3)
O2 C14 C19 115.2(3)
C15 C14 C19 120.7(3)
C14 C15 C16 119.7(4)
C17 C16 C15 120.0(4)
C16 C17 C18 120.1(4)
C17 C18 C19 121.1(4)
C18 C19 C14 118.4(3)
C18 C19 C20 123.5(3)
C14 C19 C20 118.1(3)
N4 C20 C19 114.9(3)
N4 C21 C22 113.3(3)
N2 C22 C21 111.3(3)
N1 C23 C24 114.9(3)
O3 C24 C23 108.3(3)
O3 C25 C30 115.9(3)
O3 C25 C26 123.9(3)
C30 C25 C26 120.2(3)
C27 C26 C25 119.5(4)
C28 C27 C26 121.6(4)
C27 C28 C29 118.2(4)
C30 C29 C28 122.4(4)
C29 C30 C25 118.0(3)
C29 C30 C31 120.8(3)
C25 C30 C31 120.9(3)
N5 C31 C30 117.6(3)
N5 C32 C33 109.0(3)
N2 C33 C32 112.6(3)
C35 C34 N3 115.5(2)
C48 C35 C36 120.9(3)
C48 C35 C34 118.6(3)
C36 C35 C34 120.4(3)
C35 C36 C37 124.3(3)
C35 C36 C41 118.6(3)
C37 C36 C41 117.1(3)
C38 C37 C36 121.5(4)
C37 C38 C39 120.5(5)
C40 C39 C38 120.6(4)
C39 C40 C41 120.9(4)
C42 C41 C40 121.1(4)
C42 C41 C36 119.5(3)
C40 C41 C36 119.4(4)
C41 C42 C43 122.7(3)
C42 C43 C44 122.6(4)
C42 C43 C48 119.2(3)
C44 C43 C48 118.2(4)
C45 C44 C43 122.0(4)
C44 C45 C46 120.1(4)
C47 C46 C45 120.4(4)
C46 C47 C48 122.1(4)
C35 C48 C47 123.7(3)
C35 C48 C43 119.1(3)
C47 C48 C43 117.2(3)
N4 C49 C54 121.6(3)
N4 C49 C50 123.9(3)
C54 C49 C50 114.5(3)
C51 C50 C49 122.4(3)
C51 C50 N6 114.5(3)
C49 C50 N6 122.9(3)
C52 C51 C50 119.4(3)
C51 C52 C53 120.6(3)
C51 C52 N7 119.5(3)
C53 C52 N7 119.9(3)
C54 C53 C52 119.5(3)
C53 C54 C49 123.0(3)
N5 C55 C60 120.4(3)
N5 C55 C56 125.3(3)
C60 C55 C56 114.2(3)
C57 C56 C55 122.3(3)
C57 C56 N8 114.5(3)
C55 C56 N8 122.6(3)
C58 C57 C56 119.5(3)
C59 C58 C57 120.6(3)
C59 C58 N9 120.4(4)
C57 C58 N9 119.0(4)
C60 C59 C58 120.1(4)
C59 C60 C55 123.3(3)
N10 C62 C61 177.5(8)
N11 C64 C63 176.9(12)

loop_
_geom_bond_atom_site_label_1
_geom_bond_atom_site_label_2
_geom_bond_distance
Cl1 O15 1.379(3)
Cl1 O13 1.388(3)
Cl1 O12 1.417(3)
Cl1 O14 1.421(4)
O1 C3 1.368(4)
O1 C2 1.442(4)
O2 C14 1.375(4)
O2 C13 1.431(4)
O3 C25 1.364(4)
O3 C24 1.427(4)
O4 N6 1.237(5)
O5 N6 1.181(4)
O6 N7 1.215(4)
O7 N7 1.213(5)
O8 N8 1.221(4)
O9 N8 1.216(4)
O10 N9 1.208(5)
O11 N9 1.227(5)
N1 C1 1.446(4)
N1 C12 1.460(4)
N1 C23 1.466(4)
N2 C11 1.470(4)
N2 C22 1.480(4)
N2 C33 1.482(4)
N3 C10 1.502(4)
N3 C34 1.515(4)
N3 C9 1.522(4)
N4 C49 1.366(4)
N4 C20 1.461(4)
N4 C21 1.464(4)
N5 C55 1.357(4)
N5 C31 1.467(4)
N5 C32 1.480(4)
N6 C50 1.454(5)
N7 C52 1.452(5)
N8 C56 1.443(5)
N9 C58 1.463(5)
N10 C62 1.105(7)
N11 C64 1.115(11)
C1 C2 1.523(5)
C3 C4 1.381(5)
C3 C8 1.400(5)
C4 C5 1.364(6)
C5 C6 1.366(7)
C6 C7 1.387(6)
C7 C8 1.382(5)
C8 C9 1.499(5)
C10 C11 1.510(4)
C12 C13 1.513(5)
C14 C15 1.377(5)
C14 C19 1.384(4)
C15 C16 1.382(6)
C16 C17 1.368(6)
C17 C18 1.369(5)
C18 C19 1.383(5)
C19 C20 1.518(4)
C21 C22 1.544(5)
C23 C24 1.494(5)
C25 C30 1.388(5)
C25 C26 1.395(5)
C26 C27 1.368(6)
C27 C28 1.361(6)
C28 C29 1.386(6)
C29 C30 1.374(5)
C30 C31 1.501(4)
C32 C33 1.511(4)
C34 C35 1.508(4)
C35 C48 1.408(5)
C35 C36 1.411(5)
C36 C37 1.414(5)
C36 C41 1.443(5)
C37 C38 1.361(5)
C38 C39 1.411(7)
C39 C40 1.337(7)
C40 C41 1.417(6)
C41 C42 1.374(5)
C42 C43 1.380(5)
C43 C44 1.433(6)
C43 C48 1.438(5)
C44 C45 1.338(6)
C45 C46 1.405(6)
C46 C47 1.359(5)
C47 C48 1.421(5)
C49 C54 1.397(5)
C49 C50 1.423(4)
C50 C51 1.371(4)
C51 C52 1.367(5)
C52 C53 1.375(5)
C53 C54 1.367(5)
C55 C60 1.420(5)
C55 C56 1.426(4)
C56 C57 1.378(5)
C57 C58 1.375(5)
C58 C59 1.372(5)
C59 C60 1.349(5)
C61 C62 1.411(8)
C63 C64 1.339(12)

loop_
_geom_torsion_atom_site_label_1
_geom_torsion_atom_site_label_2
_geom_torsion_atom_site_label_3
_geom_torsion_atom_site_label_4
_geom_torsion
C12 N1 C1 C2 66.6(4)
C23 N1 C1 C2 -166.7(3)
C3 O1 C2 C1 72.6(4)
N1 C1 C2 O1 125.2(3)
C2 O1 C3 C4 1.1(5)
C2 O1 C3 C8 179.3(3)
O1 C3 C4 C5 -179.7(3)
C8 C3 C4 C5 2.1(5)
C3 C4 C5 C6 -1.8(6)
C4 C5 C6 C7 0.0(7)
C5 C6 C7 C8 1.5(6)
C6 C7 C8 C3 -1.2(5)
C6 C7 C8 C9 174.2(3)
O1 C3 C8 C7 -179.0(3)
C4 C3 C8 C7 -0.7(5)
O1 C3 C8 C9 5.6(4)
C4 C3 C8 C9 -176.1(3)
C7 C8 C9 N3 124.4(3)
C3 C8 C9 N3 -60.3(4)
C10 N3 C9 C8 174.4(3)
C34 N3 C9 C8 -60.7(3)
C34 N3 C10 C11 163.7(3)
C9 N3 C10 C11 -73.5(3)
C22 N2 C11 C10 -64.8(3)
C33 N2 C11 C10 173.2(3)
N3 C10 C11 N2 -69.1(3)
C1 N1 C12 C13 -137.8(3)
C23 N1 C12 C13 98.5(3)
C14 O2 C13 C12 179.2(3)
N1 C12 C13 O2 70.6(4)
C13 O2 C14 C15 5.9(5)
C13 O2 C14 C19 -174.4(3)
O2 C14 C15 C16 179.7(4)
C19 C14 C15 C16 0.0(6)
C14 C15 C16 C17 -0.9(7)
C15 C16 C17 C18 0.9(7)
C16 C17 C18 C19 -0.1(6)
C17 C18 C19 C14 -0.7(5)
C17 C18 C19 C20 179.6(4)
O2 C14 C19 C18 -178.9(3)
C15 C14 C19 C18 0.8(5)
O2 C14 C19 C20 0.8(4)
C15 C14 C19 C20 -179.5(3)
C49 N4 C20 C19 -75.7(4)
C21 N4 C20 C19 131.4(3)
C18 C19 C20 N4 5.2(5)
C14 C19 C20 N4 -174.5(3)
C49 N4 C21 C22 136.8(3)
C20 N4 C21 C22 -70.3(4)
C11 N2 C22 C21 104.2(3)
C33 N2 C22 C21 -133.5(3)
N4 C21 C22 N2 99.2(3)
C1 N1 C23 C24 170.9(3)
C12 N1 C23 C24 -63.7(4)
C25 O3 C24 C23 167.8(3)
N1 C23 C24 O3 -60.1(4)
C24 O3 C25 C30 -156.8(3)
C24 O3 C25 C26 23.2(5)
O3 C25 C26 C27 -179.8(3)
C30 C25 C26 C27 0.2(5)
C25 C26 C27 C28 1.9(6)
C26 C27 C28 C29 -2.0(7)
C27 C28 C29 C30 -0.1(7)
C28 C29 C30 C25 2.2(6)
C28 C29 C30 C31 175.8(4)
O3 C25 C30 C29 177.9(3)
C26 C25 C30 C29 -2.2(5)
O3 C25 C30 C31 4.2(4)
C26 C25 C30 C31 -175.8(3)
C55 N5 C31 C30 -27.5(5)
C32 N5 C31 C30 143.6(3)
C29 C30 C31 N5 130.8(3)
C25 C30 C31 N5 -55.7(4)
C55 N5 C32 C33 -123.8(3)
C31 N5 C32 C33 64.7(3)
C11 N2 C33 C32 -77.6(3)
C22 N2 C33 C32 159.7(3)
N5 C32 C33 N2 -179.5(3)
C10 N3 C34 C35 -66.9(3)
C9 N3 C34 C35 169.3(3)
N3 C34 C35 C48 -79.8(3)
N3 C34 C35 C36 104.2(3)
C48 C35 C36 C37 -179.2(3)
C34 C35 C36 C37 -3.3(5)
C48 C35 C36 C41 -0.6(4)
C34 C35 C36 C41 175.3(3)
C35 C36 C37 C38 177.2(3)
C41 C36 C37 C38 -1.4(5)
C36 C37 C38 C39 0.2(6)
C37 C38 C39 C40 1.0(7)
C38 C39 C40 C41 -0.9(7)
C39 C40 C41 C42 179.9(4)
C39 C40 C41 C36 -0.4(6)
C35 C36 C41 C42 2.6(5)
C37 C36 C41 C42 -178.7(3)
C35 C36 C41 C40 -177.2(3)
C37 C36 C41 C40 1.5(5)
C40 C41 C42 C43 177.2(3)
C36 C41 C42 C43 -2.6(5)
C41 C42 C43 C44 -178.6(3)
C41 C42 C43 C48 0.6(5)
C42 C43 C44 C45 178.8(4)
C48 C43 C44 C45 -0.3(5)
C43 C44 C45 C46 -1.0(6)
C44 C45 C46 C47 0.9(6)
C45 C46 C47 C48 0.6(5)
C36 C35 C48 C47 177.5(3)
C34 C35 C48 C47 1.5(4)
C36 C35 C48 C43 -1.4(4)
C34 C35 C48 C43 -177.4(3)
C46 C47 C48 C35 179.2(3)
C46 C47 C48 C43 -1.9(5)
C42 C43 C48 C35 1.5(4)
C44 C43 C48 C35 -179.4(3)
C42 C43 C48 C47 -177.5(3)
C44 C43 C48 C47 1.7(4)
C20 N4 C49 C54 -6.9(4)
C21 N4 C49 C54 144.2(3)
C20 N4 C49 C50 172.9(3)
C21 N4 C49 C50 -35.9(4)
N4 C49 C50 C51 171.9(3)
C54 C49 C50 C51 -8.2(5)
N4 C49 C50 N6 -12.6(5)
C54 C49 C50 N6 167.3(3)
O5 N6 C50 C51 -39.2(5)
O4 N6 C50 C51 133.7(4)
O5 N6 C50 C49 145.0(4)
O4 N6 C50 C49 -42.1(5)
C49 C50 C51 C52 4.5(5)
N6 C50 C51 C52 -171.3(3)
C50 C51 C52 C53 1.4(5)
C50 C51 C52 N7 179.8(3)
O7 N7 C52 C51 -178.7(4)
O6 N7 C52 C51 2.1(5)
O7 N7 C52 C53 -0.3(6)
O6 N7 C52 C53 -179.5(4)
C51 C52 C53 C54 -3.1(5)
N7 C52 C53 C54 178.6(3)
C52 C53 C54 C49 -1.2(5)
N4 C49 C54 C53 -173.6(3)
C50 C49 C54 C53 6.5(5)
C31 N5 C55 C60 146.1(3)
C32 N5 C55 C60 -24.4(4)
C31 N5 C55 C56 -30.5(5)
C32 N5 C55 C56 159.0(3)
N5 C55 C56 C57 172.6(3)
C60 C55 C56 C57 -4.1(5)
N5 C55 C56 N8 -16.9(5)
C60 C55 C56 N8 166.3(3)
O9 N8 C56 C57 -35.3(5)
O8 N8 C56 C57 141.2(3)
O9 N8 C56 C55 153.6(3)
O8 N8 C56 C55 -29.9(5)
C55 C56 C57 C58 3.5(5)
N8 C56 C57 C58 -167.6(3)
C56 C57 C58 C59 0.2(5)
C56 C57 C58 N9 -179.9(3)
O10 N9 C58 C59 -172.4(4)
O11 N9 C58 C59 8.6(6)
O10 N9 C58 C57 7.7(5)
O11 N9 C58 C57 -171.3(4)
C57 C58 C59 C60 -3.0(5)
N9 C58 C59 C60 177.1(3)
C58 C59 C60 C55 2.2(6)
N5 C55 C60 C59 -175.7(3)
C56 C55 C60 C59 1.3(5)
